data_4024703
loop_
_publ_author_name
'N. N. Bhuvan Kumar'
'M. Nagarjuna Reddy'
'K. C. Kumara Swamy'

_publ_section_title
;
Reactivity of Allenylphosphonates toward Salicylaldehydes and Activated
Phenols: Facile Synthesis of Chromenes and Substituted Butadienes
;
_journal_name_full 'Journal of Organic Chemistry'
_journal_page_first 5395
_journal_page_last 5404
_journal_paper_doi 10.1021/jo900896v
_journal_volume 74
_journal_year 2009
_chemical_formula_sum 'C16 H19 O4 P'
_chemical_formula_weight 306.28
_chemical_name_systematic
; 
 ? 
;
_space_group_IT_number 62
_symmetry_cell_setting orthorhombic
_symmetry_space_group_name_Hall '-P 2ac 2n'
_symmetry_space_group_name_H-M 'P n m a'
_atom_sites_solution_hydrogens geom
_atom_sites_solution_primary direct
_atom_sites_solution_secondary difmap
_audit_creation_method SHELXL-97
_cell_angle_alpha 90.00
_cell_angle_beta 90.00
_cell_angle_gamma 90.00
_cell_formula_units_Z 4
_cell_length_a 20.990(4)
_cell_length_b 7.0721(14)
_cell_length_c 10.640(2)
_cell_measurement_temperature 293(2)
_cell_measurement_theta_max 25.68
_cell_measurement_theta_min 2.73
_cell_volume 1579.5(5)
_computing_cell_refinement 'Bruker SMART'
_computing_data_collection 'Bruker SMART'
_computing_data_reduction 'Bruker SAINT'
_computing_molecular_graphics 'Bruker SHELXTL'
_computing_publication_material 'Bruker SHELXTL'
_computing_structure_refinement 'SHELXL-97 (Sheldrick, 1997)'
_computing_structure_solution 'SHELXS-97 (Sheldrick, 1990)'
_diffrn_ambient_temperature 293(2)
_diffrn_measured_fraction_theta_full 0.999
_diffrn_measured_fraction_theta_max 0.999
_diffrn_measurement_device_type 'CCD area detector'
_diffrn_measurement_method 'phi and omega scans'
_diffrn_radiation_monochromator graphite
_diffrn_radiation_source 'fine-focus sealed tube'
_diffrn_radiation_type MoK\a
_diffrn_radiation_wavelength 0.71073
_diffrn_reflns_av_R_equivalents 0.0322
_diffrn_reflns_av_sigmaI/netI 0.0265
_diffrn_reflns_limit_h_max 24
_diffrn_reflns_limit_h_min -24
_diffrn_reflns_limit_k_max 8
_diffrn_reflns_limit_k_min -8
_diffrn_reflns_limit_l_max 10
_diffrn_reflns_limit_l_min -12
_diffrn_reflns_number 7850
_diffrn_reflns_theta_full 25.00
_diffrn_reflns_theta_max 25.00
_diffrn_reflns_theta_min 1.94
_diffrn_standards_decay_% 0
_diffrn_standards_interval_count 'not applicable'
_diffrn_standards_interval_time 'not applicable'
_diffrn_standards_number 'not applicable'
_exptl_absorpt_coefficient_mu 0.186
_exptl_absorpt_correction_T_max 0.9672
_exptl_absorpt_correction_T_min 0.9292
_exptl_absorpt_correction_type empirical
_exptl_absorpt_process_details 'SADABS, Sheldrick (1996)'
_exptl_crystal_colour White
_exptl_crystal_density_diffrn 1.288
_exptl_crystal_density_method 'not measured'
_exptl_crystal_description blocks
_exptl_crystal_F_000 648
_exptl_crystal_size_max 0.40
_exptl_crystal_size_mid 0.30
_exptl_crystal_size_min 0.18
_refine_diff_density_max 0.224
_refine_diff_density_min -0.247
_refine_diff_density_rms 0.053
_refine_ls_extinction_method none
_refine_ls_goodness_of_fit_ref 1.081
_refine_ls_hydrogen_treatment constr
_refine_ls_matrix_type full
_refine_ls_number_parameters 124
_refine_ls_number_reflns 1513
_refine_ls_number_restraints 0
_refine_ls_restrained_S_all 1.081
_refine_ls_R_factor_all 0.0542
_refine_ls_R_factor_gt 0.0436
_refine_ls_shift/su_max 0.001
_refine_ls_shift/su_mean 0.000
_refine_ls_structure_factor_coef Fsqd
_refine_ls_weighting_details 'calc w=1/[\s^2^(Fo^2^)+(0.0730P)^2^+0.0796P] where P=(Fo^2^+2Fc^2^)/3'
_refine_ls_weighting_scheme calc
_refine_ls_wR_factor_gt 0.1133
_refine_ls_wR_factor_ref 0.1205
_reflns_number_gt 1221
_reflns_number_total 1513
_reflns_threshold_expression >2sigma(I)
_cod_data_source_file jo900896v_si_002_04.cif
_cod_data_source_block compd(E)-21
_cod_depositor_comments
;
The following automatic conversions were performed:
'_symmetry_cell_setting' value 'Orthorhombic' changed to 'orthorhombic'
according to '/home/saulius/struct/CIF-dictionaries/cif_core.dic'
dictionary named 'cif_core.dic' version 2.4.1 from 2010-06-29.

Automatic conversion script
Id: cif_fix_enum 1527 2010-12-29 10:47:43Z saulius 
;
_cod_original_sg_symbol_H-M Pnma
_cod_database_code 4024703

loop_
_symmetry_equiv_pos_as_xyz
'x, y, z'
'-x+1/2, -y, z+1/2'
'-x, y+1/2, -z'
'x+1/2, -y+1/2, -z+1/2'
'-x, -y, -z'
'x-1/2, y, -z-1/2'
'x, -y-1/2, z'
'-x-1/2, y-1/2, z-1/2'

loop_
_atom_site_label
_atom_site_type_symbol
_atom_site_fract_x
_atom_site_fract_y
_atom_site_fract_z
_atom_site_U_iso_or_equiv
_atom_site_adp_type
_atom_site_occupancy
_atom_site_symmetry_multiplicity
_atom_site_calc_flag
_atom_site_refinement_flags
_atom_site_disorder_assembly
_atom_site_disorder_group
P1 P 0.32277(3) 0.2500 1.02704(6) 0.0468(3) Uani 1 2 d S . .
O1 O 0.31438(6) 0.07488(16) 1.11843(11) 0.0534(4) Uani 1 1 d . . .
O3 O 0.49128(8) 0.2500 0.85778(17) 0.0605(5) Uani 1 2 d S . .
O2 O 0.27680(8) 0.2500 0.92382(16) 0.0558(5) Uani 1 2 d S . .
C6 C 0.42605(12) 0.2500 0.8709(2) 0.0499(7) Uani 1 2 d S . .
C2 C 0.24918(13) 0.2500 1.2730(2) 0.0529(7) Uani 1 2 d S . .
C5 C 0.40456(12) 0.2500 0.9908(2) 0.0500(7) Uani 1 2 d S . .
C14 C 0.52014(13) 0.2500 0.7415(3) 0.0574(7) Uani 1 2 d S . .
C8 C 0.41684(14) 0.2500 0.6442(3) 0.0753(9) Uani 1 2 d S . .
H8 H 0.3917 0.2500 0.5723 0.090 Uiso 1 2 calc SR . .
C7 C 0.38935(13) 0.2500 0.7563(2) 0.0610(8) Uani 1 2 d S . .
H7 H 0.3451 0.2500 0.7613 0.073 Uiso 1 2 calc SR . .
C1 C 0.25539(9) 0.0751(3) 1.19105(16) 0.0564(5) Uani 1 1 d . . .
H1A H 0.2542 -0.0366 1.2439 0.068 Uiso 1 1 calc R . .
H1B H 0.2194 0.0692 1.1339 0.068 Uiso 1 1 calc R . .
C12 C 0.61659(16) 0.2500 0.6255(4) 0.0874(11) Uani 1 2 d S . .
H12 H 0.6609 0.2500 0.6228 0.105 Uiso 1 2 calc SR . .
C4 C 0.18335(15) 0.2500 1.3335(3) 0.0699(8) Uani 1 2 d S . .
H4A H 0.1756 0.3707 1.3718 0.105 Uiso 0.50 1 calc PR . .
H4B H 0.1814 0.1528 1.3964 0.105 Uiso 0.50 1 calc PR . .
H4C H 0.1516 0.2264 1.2704 0.105 Uiso 0.50 1 calc PR . .
C13 C 0.58592(14) 0.2500 0.7405(3) 0.0725(9) Uani 1 2 d S . .
H13 H 0.6090 0.2500 0.8152 0.087 Uiso 1 2 calc SR . .
C3 C 0.30011(16) 0.2500 1.3748(3) 0.0748(9) Uani 1 2 d S . .
H3A H 0.2994 0.1312 1.4184 0.112 Uiso 0.50 1 calc PR . .
H3B H 0.2919 0.3506 1.4331 0.112 Uiso 0.50 1 calc PR . .
H3C H 0.3412 0.2683 1.3370 0.112 Uiso 0.50 1 calc PR . .
C15 C 0.45049(14) 0.2500 1.1007(3) 0.0714(9) Uani 1 2 d S . .
H15A H 0.4305 0.3076 1.1722 0.107 Uiso 0.50 1 calc PR . .
H15B H 0.4880 0.3202 1.0786 0.107 Uiso 0.50 1 calc PR . .
H15C H 0.4621 0.1222 1.1208 0.107 Uiso 0.50 1 calc PR . .
C9 C 0.48502(14) 0.2500 0.6323(3) 0.0655(8) Uani 1 2 d S . .
C11 C 0.58282(19) 0.2500 0.5160(4) 0.0984(12) Uani 1 2 d S . .
H11 H 0.6042 0.2500 0.4395 0.118 Uiso 1 2 calc SR . .
C10 C 0.51815(17) 0.2500 0.5181(3) 0.0939(12) Uani 1 2 d S . .
H10 H 0.4956 0.2500 0.4429 0.113 Uiso 1 2 calc SR . .

loop_
_atom_site_aniso_label
_atom_site_aniso_U_11
_atom_site_aniso_U_22
_atom_site_aniso_U_33
_atom_site_aniso_U_23
_atom_site_aniso_U_13
_atom_site_aniso_U_12
P1 0.0470(4) 0.0520(4) 0.0414(4) 0.000 -0.0043(3) 0.000
O1 0.0602(8) 0.0489(8) 0.0512(7) 0.0014(6) 0.0021(6) 0.0013(6)
O3 0.0399(10) 0.0768(13) 0.0647(12) 0.000 -0.0054(9) 0.000
O2 0.0434(10) 0.0791(13) 0.0449(10) 0.000 -0.0025(8) 0.000
C6 0.0359(13) 0.0510(14) 0.0628(17) 0.000 -0.0053(11) 0.000
C2 0.0648(18) 0.0541(15) 0.0396(13) 0.000 -0.0024(12) 0.000
C5 0.0449(15) 0.0554(15) 0.0498(15) 0.000 -0.0102(11) 0.000
C14 0.0451(15) 0.0507(15) 0.076(2) 0.000 0.0073(14) 0.000
C8 0.0514(18) 0.120(3) 0.0546(18) 0.000 -0.0026(14) 0.000
C7 0.0380(15) 0.091(2) 0.0545(16) 0.000 -0.0045(12) 0.000
C1 0.0654(12) 0.0557(11) 0.0481(10) 0.0033(9) 0.0040(9) -0.0047(9)
C12 0.050(2) 0.084(2) 0.128(3) 0.000 0.028(2) 0.000
C4 0.083(2) 0.0731(19) 0.0539(16) 0.000 0.0148(15) 0.000
C13 0.0433(16) 0.075(2) 0.099(3) 0.000 0.0008(16) 0.000
C3 0.094(2) 0.084(2) 0.0463(16) 0.000 -0.0149(16) 0.000
C15 0.0584(19) 0.094(2) 0.0616(18) 0.000 -0.0198(15) 0.000
C9 0.0523(17) 0.079(2) 0.0650(19) 0.000 0.0088(14) 0.000
C11 0.074(3) 0.120(3) 0.101(3) 0.000 0.039(2) 0.000
C10 0.070(2) 0.140(3) 0.072(2) 0.000 0.0166(18) 0.000

loop_
_atom_type_symbol
_atom_type_description
_atom_type_scat_dispersion_real
_atom_type_scat_dispersion_imag
_atom_type_scat_source
C C 0.0033 0.0016 'International Tables Vol C Tables 4.2.6.8 and 6.1.1.4'
H H 0.0000 0.0000 'International Tables Vol C Tables 4.2.6.8 and 6.1.1.4'
O O 0.0106 0.0060 'International Tables Vol C Tables 4.2.6.8 and 6.1.1.4'
P P 0.1023 0.0942 'International Tables Vol C Tables 4.2.6.8 and 6.1.1.4'

loop_
_geom_angle_atom_site_label_1
_geom_angle_atom_site_label_2
_geom_angle_atom_site_label_3
_geom_angle
_geom_angle_site_symmetry_1
_geom_angle_site_symmetry_3
_geom_angle_publ_flag
O2 P1 O1 112.82(6) . 7_565 ?
O2 P1 O1 112.82(6) . . ?
O1 P1 O1 102.82(9) 7_565 . ?
O2 P1 C5 118.65(11) . . ?
O1 P1 C5 104.05(7) 7_565 . ?
O1 P1 C5 104.05(7) . . ?
C1 O1 P1 114.73(10) . . ?
C6 O3 C14 121.9(2) . . ?
C5 C6 O3 115.3(2) . . ?
C5 C6 C7 128.3(2) . . ?
O3 C6 C7 116.4(2) . . ?
C1 C2 C1 109.01(19) . 7_565 ?
C1 C2 C3 110.38(15) . . ?
C1 C2 C3 110.38(15) 7_565 . ?
C1 C2 C4 108.68(14) . . ?
C1 C2 C4 108.68(14) 7_565 . ?
C3 C2 C4 109.7(2) . . ?
C6 C5 C15 121.0(2) . . ?
C6 C5 P1 122.12(19) . . ?
C15 C5 P1 116.9(2) . . ?
C9 C14 O3 121.5(2) . . ?
C9 C14 C13 122.0(3) . . ?
O3 C14 C13 116.5(3) . . ?
C7 C8 C9 120.9(3) . . ?
C7 C8 H8 119.6 . . ?
C9 C8 H8 119.6 . . ?
C8 C7 C6 121.9(3) . . ?
C8 C7 H7 119.0 . . ?
C6 C7 H7 119.0 . . ?
O1 C1 C2 112.20(15) . . ?
O1 C1 H1A 109.2 . . ?
C2 C1 H1A 109.2 . . ?
O1 C1 H1B 109.2 . . ?
C2 C1 H1B 109.2 . . ?
H1A C1 H1B 107.9 . . ?
C11 C12 C13 120.9(3) . . ?
C11 C12 H12 119.5 . . ?
C13 C12 H12 119.5 . . ?
C2 C4 H4A 109.5 . . ?
C2 C4 H4B 109.5 . . ?
H4A C4 H4B 109.5 . . ?
C2 C4 H4C 109.5 . . ?
H4A C4 H4C 109.5 . . ?
H4B C4 H4C 109.5 . . ?
C14 C13 C12 118.2(3) . . ?
C14 C13 H13 120.9 . . ?
C12 C13 H13 120.9 . . ?
C2 C3 H3A 109.5 . . ?
C2 C3 H3B 109.5 . . ?
H3A C3 H3B 109.5 . . ?
C2 C3 H3C 109.5 . . ?
H3A C3 H3C 109.5 . . ?
H3B C3 H3C 109.5 . . ?
C5 C15 H15A 109.5 . . ?
C5 C15 H15B 109.5 . . ?
H15A C15 H15B 109.5 . . ?
C5 C15 H15C 109.5 . . ?
H15A C15 H15C 109.5 . . ?
H15B C15 H15C 109.5 . . ?
C14 C9 C10 117.8(3) . . ?
C14 C9 C8 117.3(3) . . ?
C10 C9 C8 124.8(3) . . ?
C10 C11 C12 120.4(3) . . ?
C10 C11 H11 119.8 . . ?
C12 C11 H11 119.8 . . ?
C11 C10 C9 120.7(4) . . ?
C11 C10 H10 119.6 . . ?
C9 C10 H10 119.6 . . ?

loop_
_geom_bond_atom_site_label_1
_geom_bond_atom_site_label_2
_geom_bond_distance
_geom_bond_site_symmetry_2
_geom_bond_publ_flag
P1 O2 1.4618(17) . ?
P1 O1 1.5844(12) 7_565 ?
P1 O1 1.5845(12) . ?
P1 C5 1.760(3) . ?
O1 C1 1.460(2) . ?
O3 C6 1.376(3) . ?
O3 C14 1.377(3) . ?
C6 C5 1.353(4) . ?
C6 C7 1.442(3) . ?
C2 C1 1.519(2) . ?
C2 C1 1.519(2) 7_565 ?
C2 C3 1.522(4) . ?
C2 C4 1.524(4) . ?
C5 C15 1.515(3) . ?
C14 C9 1.376(4) . ?
C14 C13 1.381(4) . ?
C8 C7 1.325(4) . ?
C8 C9 1.437(4) . ?
C8 H8 0.9300 . ?
C7 H7 0.9300 . ?
C1 H1A 0.9700 . ?
C1 H1B 0.9700 . ?
C12 C11 1.364(5) . ?
C12 C13 1.382(4) . ?
C12 H12 0.9300 . ?
C4 H4A 0.9600 . ?
C4 H4B 0.9600 . ?
C4 H4C 0.9600 . ?
C13 H13 0.9300 . ?
C3 H3A 0.9600 . ?
C3 H3B 0.9600 . ?
C3 H3C 0.9600 . ?
C15 H15A 0.9600 . ?
C15 H15B 0.9600 . ?
C15 H15C 0.9600 . ?
C9 C10 1.400(4) . ?
C11 C10 1.357(5) . ?
C11 H11 0.9300 . ?
C10 H10 0.9300 . ?
